data_7218487
loop_
_publ_author_name
'\,Serb, Mihaela-Diana'
'Kalf, Irmgard'
'Englert, Ulli'

_publ_section_title
;
 Biguanide and squaric acid as pH-dependent building blocks in crystal
 engineering
;
_journal_issue 46
_journal_name_full CrystEngComm
_journal_page_first 10631
_journal_paper_doi 10.1039/C4CE01643B
_journal_volume 16
_journal_year 2014
_chemical_formula_moiety 'C9 H15 N5, C9 H14 N5, C4 H O4, C4 O4'
_chemical_formula_sum 'C26 H30 N10 O8'
_chemical_formula_weight 610.60
_chemical_name_systematic
; 
 ? 
;
_space_group_IT_number 14
_symmetry_cell_setting monoclinic
_symmetry_space_group_name_Hall '-P 2ybc'
_symmetry_space_group_name_H-M 'P 1 21/c 1'
_atom_sites_solution_hydrogens geom
_atom_sites_solution_primary direct
_atom_sites_solution_secondary difmap
_audit_creation_method SHELXL-97
_cell_angle_alpha 90.00
_cell_angle_beta 90.3550(10)
_cell_angle_gamma 90.00
_cell_formula_units_Z 4
_cell_length_a 11.7133(7)
_cell_length_b 12.8357(7)
_cell_length_c 19.3224(11)
_cell_measurement_reflns_used 5765
_cell_measurement_temperature 100(2)
_cell_measurement_theta_max 27.60
_cell_measurement_theta_min 2.58
_cell_volume 2905.0(3)
_computing_cell_refinement 'SAINT-Plus (Bruker, 1999)'
_computing_data_collection 'SMART (Bruker, 2001)'
_computing_data_reduction 'SAINT-Plus (Bruker, 1999)'
_computing_molecular_graphics 'PLATON (Spek, 2009)'
_computing_publication_material 'SHELXL-97 (Sheldrick, 2008)'
_computing_structure_refinement 'SHELXL-97 (Sheldrick, 2008)'
_computing_structure_solution 'SHELXS-97 (Sheldrick, 2008)'
_diffrn_ambient_temperature 100(2)
_diffrn_measured_fraction_theta_full .998
_diffrn_measured_fraction_theta_max .998
_diffrn_measurement_device_type 'Bruker APEXI CCD'
_diffrn_measurement_method '\w scans'
_diffrn_radiation_monochromator multilayer
_diffrn_radiation_source microsource
_diffrn_radiation_type MoK\a
_diffrn_radiation_wavelength 0.71073
_diffrn_reflns_av_R_equivalents 0.0506
_diffrn_reflns_av_sigmaI/netI 0.0348
_diffrn_reflns_limit_h_max 15
_diffrn_reflns_limit_h_min -15
_diffrn_reflns_limit_k_max 17
_diffrn_reflns_limit_k_min -17
_diffrn_reflns_limit_l_max 25
_diffrn_reflns_limit_l_min -25
_diffrn_reflns_number 39601
_diffrn_reflns_theta_full 28.39
_diffrn_reflns_theta_max 28.39
_diffrn_reflns_theta_min 1.90
_diffrn_standards_decay_% 'no decay'
_exptl_absorpt_coefficient_mu 0.107
_exptl_absorpt_correction_type none
_exptl_crystal_colour colourless
_exptl_crystal_density_diffrn 1.396
_exptl_crystal_density_method 'not measured'
_exptl_crystal_description block
_exptl_crystal_F_000 1280
_exptl_crystal_size_max 0.37
_exptl_crystal_size_mid 0.30
_exptl_crystal_size_min 0.19
_refine_diff_density_max .398
_refine_diff_density_min -.289
_refine_diff_density_rms .055
_refine_ls_extinction_method none
_refine_ls_goodness_of_fit_ref 1.045
_refine_ls_hydrogen_treatment mixed
_refine_ls_matrix_type full
_refine_ls_number_parameters 488
_refine_ls_number_reflns 7265
_refine_ls_number_restraints 150
_refine_ls_restrained_S_all 1.051
_refine_ls_R_factor_all 0.0550
_refine_ls_R_factor_gt 0.0441
_refine_ls_shift/su_max 0.001
_refine_ls_shift/su_mean 0.000
_refine_ls_structure_factor_coef Fsqd
_refine_ls_weighting_details 'calc w=1/[\s^2^(Fo^2^)+(0.0379P)^2^+1.5690P] where P=(Fo^2^+2Fc^2^)/3'
_refine_ls_weighting_scheme calc
_refine_ls_wR_factor_gt 0.1001
_refine_ls_wR_factor_ref 0.1074
_reflns_number_gt 6043
_reflns_number_total 7265
_reflns_threshold_expression >2sigma(I)
_cod_data_source_file c4ce01643b2.cif
_cod_data_source_block 3c
_cod_depositor_comments
;
The following automatic conversions were performed:

'_symmetry_cell_setting' value 'Monoclinic' changed to 'monoclinic'
according to
/usr/data/users/saulius/crontab/automatic-downloads/rss-feeds/RSC/lib/dictionaries/cif_core.dic
dictionary named 'cif_core.dic' version 2.4.2 from 2011-04-26.

Automatic conversion script
Id: cif_fix_values 2827 2014-09-09 07:05:25Z andrius 

 Adding full bibliography for 7218480--7218488.cif.
;
_cod_original_sg_symbol_Hall -P2ybc
_cod_original_sg_symbol_H-M P21/c
_cod_database_code 7218487

loop_
_symmetry_equiv_pos_as_xyz
'x, y, z'
'-x, y+1/2, -z+1/2'
'-x, -y, -z'
'x, -y-1/2, z-1/2'

loop_
_atom_site_label
_atom_site_type_symbol
_atom_site_fract_x
_atom_site_fract_y
_atom_site_fract_z
_atom_site_U_iso_or_equiv
_atom_site_adp_type
_atom_site_occupancy
_atom_site_symmetry_multiplicity
_atom_site_calc_flag
_atom_site_refinement_flags
_atom_site_disorder_assembly
_atom_site_disorder_group
C1 C 0.69595(12) 0.83913(10) 0.36433(7) 0.0170(3) Uani 1 1 d . . .
C2 C 0.67139(12) 0.73113(11) 0.37817(7) 0.0178(3) Uani 1 1 d . . .
C3 C 0.62681(12) 0.76162(11) 0.44644(7) 0.0173(3) Uani 1 1 d . . .
C4 C 0.65308(12) 0.87290(10) 0.43085(7) 0.0169(3) Uani 1 1 d . . .
O1 O 0.74039(9) 0.88702(8) 0.31120(5) 0.0208(2) Uani 1 1 d D . .
H1 H 0.7347(19) 0.9569(12) 0.3168(11) 0.050(6) Uiso 1 1 d D . .
O2 O 0.68052(10) 0.64588(8) 0.34759(5) 0.0248(2) Uani 1 1 d . . .
O3 O 0.58459(9) 0.71372(8) 0.49566(5) 0.0213(2) Uani 1 1 d . . .
O4 O 0.64186(10) 0.95613(8) 0.46220(5) 0.0227(2) Uani 1 1 d . . .
C5 C 0.33646(12) 0.73734(10) 0.24661(7) 0.0156(3) Uani 1 1 d . . .
C6 C 0.30835(12) 0.62951(10) 0.23074(7) 0.0154(3) Uani 1 1 d . . .
C7 C 0.32123(12) 0.60083(11) 0.30330(7) 0.0179(3) Uani 1 1 d . . .
C8 C 0.35209(12) 0.70885(10) 0.31998(7) 0.0168(3) Uani 1 1 d . . .
O5 O 0.34404(9) 0.82028(7) 0.21271(5) 0.0187(2) Uani 1 1 d . . .
O6 O 0.28084(9) 0.58077(7) 0.17585(5) 0.0181(2) Uani 1 1 d . . .
O7 O 0.30908(10) 0.51948(8) 0.33788(5) 0.0241(2) Uani 1 1 d . . .
O8 O 0.37911(10) 0.75568(8) 0.37431(5) 0.0221(2) Uani 1 1 d . . .
N1 N 0.24053(11) 1.23359(10) 0.31403(7) 0.0199(3) Uani 1 1 d D . .
H10 H 0.2203(17) 1.2852(13) 0.2870(9) 0.036(5) Uiso 1 1 d D . .
N2 N 0.40884(10) 1.15151(9) 0.35661(6) 0.0183(2) Uani 1 1 d . . .
N3 N 0.35833(12) 1.02381(10) 0.27522(7) 0.0223(3) Uani 1 1 d D . .
H30 H 0.3479(16) 0.9570(12) 0.2636(9) 0.030(5) Uiso 1 1 d D . .
H30A H 0.3513(17) 1.0716(14) 0.2421(9) 0.035(5) Uiso 1 1 d D . .
N4 N 0.40945(12) 1.32125(10) 0.32115(7) 0.0223(3) Uani 1 1 d D . .
H40 H 0.4844(12) 1.3211(14) 0.3213(9) 0.026(5) Uiso 1 1 d D . .
H40A H 0.3694(16) 1.3805(13) 0.3159(10) 0.037(5) Uiso 1 1 d D . .
N5 N 0.39999(12) 0.98003(10) 0.38793(7) 0.0221(3) Uani 1 1 d D . .
H50 H 0.4058(17) 1.0004(15) 0.4315(8) 0.034(5) Uiso 1 1 d D . .
H50A H 0.3918(17) 0.9128(12) 0.3778(10) 0.041(6) Uiso 1 1 d D . .
C15 C 0.15757(12) 1.16170(11) 0.33760(8) 0.0209(3) Uani 1 1 d . . .
C14 C 0.16452(14) 1.12204(13) 0.40447(8) 0.0251(3) Uani 1 1 d . . .
H14C H 0.2238 1.1443 0.4348 0.030 Uiso 1 1 calc R . .
C13 C 0.08473(16) 1.04999(15) 0.42678(9) 0.0337(4) Uani 1 1 d . . .
H13 H 0.0904 1.0217 0.4721 0.040 Uiso 1 1 calc R . .
C12 C -0.00292(15) 1.01910(15) 0.38335(10) 0.0365(4) Uani 1 1 d . . .
H12 H -0.0573 0.9693 0.3985 0.044 Uiso 1 1 calc R . .
C11 C -0.01098(14) 1.06106(14) 0.31772(9) 0.0316(4) Uani 1 1 d . . .
H11 H -0.0722 1.0402 0.2883 0.038 Uiso 1 1 calc R . .
C10 C 0.06792(13) 1.13304(12) 0.29340(8) 0.0252(3) Uani 1 1 d . . .
C9 C 0.05625(15) 1.17834(15) 0.22194(9) 0.0344(4) Uani 1 1 d . . .
H9A H -0.0122 1.1499 0.1994 0.052 Uiso 1 1 calc R . .
H9B H 0.1237 1.1603 0.1947 0.052 Uiso 1 1 calc R . .
H9C H 0.0496 1.2543 0.2252 0.052 Uiso 1 1 calc R . .
C16 C 0.35371(12) 1.23190(10) 0.33022(7) 0.0170(3) Uani 1 1 d . . .
C17 C 0.38563(12) 1.05212(11) 0.33922(7) 0.0174(3) Uani 1 1 d . . .
N6 N 0.21306(10) 0.76971(9) 0.57653(6) 0.0176(2) Uani 1 1 d D . .
H60 H 0.2146(16) 0.8197(13) 0.6082(9) 0.030(5) Uiso 1 1 d D . .
N7 N 0.32733(11) 0.67086(9) 0.50059(6) 0.0166(2) Uani 1 1 d D . .
H70 H 0.3533(16) 0.6840(15) 0.4582(8) 0.036(5) Uiso 1 1 d D . .
N8 N 0.33669(11) 0.55237(9) 0.59203(6) 0.0179(2) Uani 1 1 d D . .
H80 H 0.3350(15) 0.4857(11) 0.6077(9) 0.024(4) Uiso 1 1 d D . .
H80A H 0.3297(15) 0.6041(12) 0.6221(8) 0.025(5) Uiso 1 1 d D . .
N9 N 0.38901(11) 0.82874(10) 0.54271(7) 0.0207(3) Uani 1 1 d D . .
H90 H 0.3766(16) 0.8900(12) 0.5623(9) 0.031(5) Uiso 1 1 d D . .
H90A H 0.4588(14) 0.8086(15) 0.5308(10) 0.038(5) Uiso 1 1 d D . .
N10 N 0.35656(11) 0.49777(9) 0.47903(6) 0.0182(2) Uani 1 1 d D . .
H100 H 0.3730(15) 0.4333(12) 0.4929(9) 0.027(5) Uiso 1 1 d D . .
H101 H 0.3471(17) 0.5121(15) 0.4336(8) 0.035(5) Uiso 1 1 d D . .
C24 C 0.11352(16) 0.70476(15) 0.57292(11) 0.0203(4) Uani 0.815(3) 1 d PD A 1
C23 C 0.08011(17) 0.65498(16) 0.63348(13) 0.0266(5) Uani 0.815(3) 1 d PD A 1
H23 H 0.1241 0.6629 0.6746 0.032 Uiso 0.815(3) 1 calc PR A 1
C22 C -0.01693(18) 0.59408(17) 0.63370(13) 0.0359(6) Uani 0.815(3) 1 d PD A 1
H22 H -0.0403 0.5602 0.6750 0.043 Uiso 0.815(3) 1 calc PR A 1
C21 C -0.0796(2) 0.5827(2) 0.57388(15) 0.0421(6) Uani 0.815(3) 1 d PD A 1
H21 H -0.1458 0.5400 0.5736 0.050 Uiso 0.815(3) 1 calc PR A 1
C20 C -0.0468(2) 0.63289(19) 0.51453(15) 0.0400(6) Uani 0.815(3) 1 d PD A 1
H20 H -0.0916 0.6245 0.4738 0.048 Uiso 0.815(3) 1 calc PR A 1
C19 C 0.05068(17) 0.69607(16) 0.51211(11) 0.0284(5) Uani 0.815(3) 1 d PD A 1
C18 C 0.0828(2) 0.7528(2) 0.44706(13) 0.0410(6) Uani 0.815(3) 1 d PD A 1
H18A H 0.1217 0.8180 0.4591 0.061 Uiso 0.815(3) 1 calc PR A 1
H18B H 0.0137 0.7684 0.4201 0.061 Uiso 0.815(3) 1 calc PR A 1
H18C H 0.1339 0.7090 0.4195 0.061 Uiso 0.815(3) 1 calc PR A 1
C24A C 0.1064(8) 0.7218(8) 0.5472(5) 0.0255(12) Uiso 0.185(3) 1 d PD A 2
C23A C 0.0410(7) 0.6604(6) 0.5908(4) 0.0255(12) Uiso 0.185(3) 1 d PD A 2
C22A C -0.0618(8) 0.6214(8) 0.5633(5) 0.0255(12) Uiso 0.185(3) 1 d PD A 2
H22A H -0.1104 0.5803 0.5915 0.031 Uiso 0.185(3) 1 calc PR A 2
C21A C -0.0927(8) 0.6419(7) 0.4960(4) 0.0255(12) Uiso 0.185(3) 1 d PD A 2
H21A H -0.1607 0.6119 0.4779 0.031 Uiso 0.185(3) 1 calc PR A 2
C20A C -0.0281(6) 0.7044(6) 0.4544(4) 0.0255(12) Uiso 0.185(3) 1 d PD A 2
H20A H -0.0519 0.7204 0.4085 0.031 Uiso 0.185(3) 1 calc PR A 2
C19A C 0.0734(7) 0.7438(7) 0.4813(5) 0.0255(12) Uiso 0.185(3) 1 d PD A 2
H19A H 0.1203 0.7866 0.4532 0.031 Uiso 0.185(3) 1 calc PR A 2
C18A C 0.0766(11) 0.6365(10) 0.6641(6) 0.037(3) Uiso 0.185(3) 1 d PD A 2
H18D H 0.1315 0.5789 0.6642 0.055 Uiso 0.185(3) 1 calc PR A 2
H18E H 0.0093 0.6167 0.6910 0.055 Uiso 0.185(3) 1 calc PR A 2
H18F H 0.1121 0.6983 0.6849 0.055 Uiso 0.185(3) 1 calc PR A 2
C25 C 0.30920(12) 0.75808(10) 0.54191(7) 0.0156(3) Uani 1 1 d . A .
C26 C 0.33964(11) 0.57169(10) 0.52506(7) 0.0153(3) Uani 1 1 d . A .

loop_
_atom_site_aniso_label
_atom_site_aniso_U_11
_atom_site_aniso_U_22
_atom_site_aniso_U_33
_atom_site_aniso_U_23
_atom_site_aniso_U_13
_atom_site_aniso_U_12
C1 0.0227(7) 0.0129(6) 0.0154(7) -0.0001(5) -0.0011(5) 0.0009(5)
C2 0.0235(7) 0.0146(6) 0.0154(7) 0.0009(5) 0.0007(5) 0.0010(5)
C3 0.0210(7) 0.0142(6) 0.0167(7) 0.0003(5) -0.0003(5) 0.0017(5)
C4 0.0205(7) 0.0141(6) 0.0161(7) 0.0006(5) -0.0020(5) 0.0009(5)
O1 0.0340(6) 0.0122(5) 0.0161(5) 0.0010(4) 0.0059(4) -0.0009(4)
O2 0.0448(7) 0.0123(5) 0.0174(5) -0.0018(4) 0.0055(5) 0.0000(4)
O3 0.0310(6) 0.0147(5) 0.0183(5) 0.0014(4) 0.0060(4) 0.0018(4)
O4 0.0383(6) 0.0135(5) 0.0164(5) -0.0025(4) 0.0021(4) 0.0017(4)
C5 0.0184(6) 0.0150(6) 0.0134(6) -0.0015(5) -0.0003(5) 0.0006(5)
C6 0.0189(6) 0.0130(6) 0.0144(6) 0.0000(5) -0.0001(5) 0.0013(5)
C7 0.0242(7) 0.0144(6) 0.0151(7) -0.0006(5) 0.0011(5) 0.0015(5)
C8 0.0231(7) 0.0137(6) 0.0136(6) 0.0009(5) 0.0008(5) 0.0004(5)
O5 0.0289(5) 0.0128(4) 0.0144(5) 0.0025(4) -0.0010(4) -0.0012(4)
O6 0.0278(5) 0.0138(5) 0.0125(5) -0.0009(4) -0.0017(4) -0.0013(4)
O7 0.0453(7) 0.0125(5) 0.0145(5) 0.0020(4) 0.0012(5) -0.0016(4)
O8 0.0380(6) 0.0155(5) 0.0127(5) -0.0004(4) -0.0024(4) -0.0027(4)
N1 0.0215(6) 0.0169(6) 0.0215(6) 0.0038(5) -0.0003(5) 0.0008(5)
N2 0.0224(6) 0.0136(5) 0.0189(6) -0.0009(4) -0.0017(5) -0.0012(4)
N3 0.0385(8) 0.0125(6) 0.0159(6) 0.0001(5) -0.0008(5) -0.0004(5)
N4 0.0233(7) 0.0137(6) 0.0299(7) 0.0009(5) 0.0008(5) -0.0003(5)
N5 0.0346(7) 0.0144(6) 0.0173(6) -0.0001(5) -0.0044(5) 0.0001(5)
C15 0.0184(7) 0.0201(7) 0.0244(8) -0.0010(6) 0.0042(6) 0.0004(5)
C14 0.0246(8) 0.0290(8) 0.0217(8) -0.0003(6) 0.0035(6) -0.0013(6)
C13 0.0364(9) 0.0391(10) 0.0258(9) 0.0053(7) 0.0095(7) -0.0056(8)
C12 0.0318(9) 0.0398(10) 0.0381(10) 0.0004(8) 0.0124(8) -0.0131(8)
C11 0.0226(8) 0.0380(9) 0.0342(9) -0.0052(7) 0.0043(7) -0.0078(7)
C10 0.0207(7) 0.0275(8) 0.0274(8) -0.0009(6) 0.0021(6) 0.0010(6)
C9 0.0282(9) 0.0436(10) 0.0313(9) 0.0048(8) -0.0060(7) -0.0056(7)
C16 0.0224(7) 0.0152(6) 0.0133(6) -0.0023(5) 0.0013(5) -0.0004(5)
C17 0.0179(7) 0.0153(6) 0.0189(7) -0.0007(5) 0.0013(5) 0.0004(5)
N6 0.0214(6) 0.0156(6) 0.0157(6) -0.0031(5) -0.0013(5) -0.0003(5)
N7 0.0269(6) 0.0119(5) 0.0109(6) -0.0010(4) 0.0012(5) 0.0009(4)
N8 0.0288(6) 0.0119(5) 0.0132(6) -0.0002(4) 0.0001(5) 0.0002(5)
N9 0.0232(6) 0.0144(6) 0.0245(7) -0.0061(5) 0.0039(5) -0.0012(5)
N10 0.0295(7) 0.0122(5) 0.0131(6) 0.0002(4) -0.0008(5) 0.0017(5)
C24 0.0187(9) 0.0157(9) 0.0266(11) -0.0066(8) 0.0006(8) 0.0012(7)
C23 0.0236(10) 0.0255(10) 0.0307(13) -0.0015(9) 0.0031(9) 0.0011(8)
C22 0.0294(11) 0.0287(11) 0.0498(14) 0.0003(10) 0.0124(10) -0.0022(8)
C21 0.0263(11) 0.0314(13) 0.0686(18) -0.0132(12) 0.0069(11) -0.0072(10)
C20 0.0280(12) 0.0403(13) 0.0515(17) -0.0179(11) -0.0135(11) 0.0014(10)
C19 0.0271(10) 0.0267(10) 0.0313(11) -0.0072(9) -0.0058(8) 0.0003(8)
C18 0.0446(14) 0.0480(14) 0.0300(13) 0.0035(11) -0.0180(11) -0.0017(11)
C25 0.0241(7) 0.0119(6) 0.0107(6) 0.0007(5) -0.0030(5) 0.0021(5)
C26 0.0170(6) 0.0137(6) 0.0152(6) 0.0004(5) -0.0012(5) -0.0006(5)

loop_
_atom_type_symbol
_atom_type_description
_atom_type_scat_dispersion_real
_atom_type_scat_dispersion_imag
_atom_type_scat_source
C C .0033 .0016 'International Tables Vol C Tables 4.2.6.8 and 6.1.1.4'
H H .0000 .0000 'International Tables Vol C Tables 4.2.6.8 and 6.1.1.4'
N N .0061 .0033 'International Tables Vol C Tables 4.2.6.8 and 6.1.1.4'
O O .0106 .0060 'International Tables Vol C Tables 4.2.6.8 and 6.1.1.4'

loop_
_geom_angle_atom_site_label_1
_geom_angle_atom_site_label_2
_geom_angle_atom_site_label_3
_geom_angle
O1 C1 C2 132.76(13)
O1 C1 C4 134.23(13)
C2 C1 C4 93.00(11)
O2 C2 C1 137.51(13)
O2 C2 C3 133.46(13)
C1 C2 C3 89.02(11)
O3 C3 C2 134.47(13)
O3 C3 C4 135.59(13)
C2 C3 C4 89.94(11)
O4 C4 C1 137.05(13)
O4 C4 C3 134.91(13)
C1 C4 C3 88.04(11)
C1 O1 H1 110.0(14)
O5 C5 C6 135.60(13)
O5 C5 C8 134.78(13)
C6 C5 C8 89.62(11)
O6 C6 C5 134.42(12)
O6 C6 C7 134.67(12)
C5 C6 C7 90.89(11)
O7 C7 C6 135.67(13)
O7 C7 C8 134.52(13)
C6 C7 C8 89.80(11)
O8 C8 C7 134.42(13)
O8 C8 C5 135.91(13)
C7 C8 C5 89.67(11)
C16 N1 C15 125.79(12)
C16 N1 H10 114.1(13)
C15 N1 H10 120.1(13)
C16 N2 C17 123.19(13)
C17 N3 H30 121.9(12)
C17 N3 H30A 120.2(13)
H30 N3 H30A 117.9(18)
C16 N4 H40 119.3(12)
C16 N4 H40A 119.2(13)
H40 N4 H40A 121.5(17)
C17 N5 H50 118.5(13)
C17 N5 H50A 120.3(13)
H50 N5 H50A 120.3(18)
C14 C15 C10 120.70(14)
C14 C15 N1 120.04(14)
C10 C15 N1 119.25(14)
C13 C14 C15 119.85(15)
C13 C14 H14C 120.1
C15 C14 H14C 120.1
C12 C13 C14 120.21(16)
C12 C13 H13 119.9
C14 C13 H13 119.9
C13 C12 C11 119.53(16)
C13 C12 H12 120.2
C11 C12 H12 120.2
C12 C11 C10 121.86(16)
C12 C11 H11 119.1
C10 C11 H11 119.1
C11 C10 C15 117.80(15)
C11 C10 C9 120.69(15)
C15 C10 C9 121.51(14)
C10 C9 H9A 109.5
C10 C9 H9B 109.5
H9A C9 H9B 109.5
C10 C9 H9C 109.5
H9A C9 H9C 109.5
H9B C9 H9C 109.5
N2 C16 N4 119.05(13)
N2 C16 N1 125.15(13)
N4 C16 N1 115.71(13)
N3 C17 N5 119.87(13)
N3 C17 N2 122.65(13)
N5 C17 N2 117.26(13)
C25 N6 C24 127.19(13)
C25 N6 C24A 118.2(4)
C24 N6 C24A 21.4(3)
C25 N6 H60 114.7(12)
C24 N6 H60 117.8(12)
C24A N6 H60 124.8(13)
C26 N7 C25 124.57(12)
C26 N7 H70 117.3(13)
C25 N7 H70 115.4(13)
C26 N8 H80 120.3(11)
C26 N8 H80A 120.4(12)
H80 N8 H80A 119.0(16)
C25 N9 H90 120.3(12)
C25 N9 H90A 117.1(13)
H90 N9 H90A 121.5(18)
C26 N10 H100 120.0(12)
C26 N10 H101 119.5(13)
H100 N10 H101 120.5(17)
C19 C24 C23 121.66(18)
C19 C24 N6 120.98(18)
C23 C24 N6 117.30(17)
C22 C23 C24 119.9(2)
C22 C23 H23 120.0
C24 C23 H23 120.0
C21 C22 C23 119.6(2)
C21 C22 H22 120.2
C23 C22 H22 120.2
C20 C21 C22 120.2(2)
C20 C21 H21 119.9
C22 C21 H21 119.9
C21 C20 C19 122.1(2)
C21 C20 H20 118.9
C19 C20 H20 118.9
C24 C19 C20 116.5(2)
C24 C19 C18 122.38(19)
C20 C19 C18 121.1(2)
C19A C24A C23A 122.2(7)
C19A C24A N6 120.1(7)
C23A C24A N6 117.6(6)
C24A C23A C22A 116.6(7)
C24A C23A C18A 122.5(8)
C22A C23A C18A 121.0(8)
C21A C22A C23A 120.6(7)
C21A C22A H22A 119.7
C23A C22A H22A 119.7
C20A C21A C22A 121.8(8)
C20A C21A H21A 119.1
C22A C21A H21A 119.1
C21A C20A C19A 117.9(7)
C21A C20A H20A 121.0
C19A C20A H20A 121.0
C24A C19A C20A 120.9(7)
C24A C19A H19A 119.6
C20A C19A H19A 119.6
C23A C18A H18D 109.5
C23A C18A H18E 109.5
H18D C18A H18E 109.5
C23A C18A H18F 109.5
H18D C18A H18F 109.5
H18E C18A H18F 109.5
N9 C25 N6 121.94(13)
N9 C25 N7 117.05(13)
N6 C25 N7 120.96(13)
N10 C26 N8 122.18(13)
N10 C26 N7 117.01(12)
N8 C26 N7 120.80(12)

loop_
_geom_bond_atom_site_label_1
_geom_bond_atom_site_label_2
_geom_bond_distance
C1 O1 1.3074(17)
C1 C2 1.4412(19)
C1 C4 1.4492(19)
C2 O2 1.2486(17)
C2 C3 1.4746(19)
C3 O3 1.2381(17)
C3 C4 1.4921(19)
C4 O4 1.2356(17)
O1 H1 0.906(16)
C5 O5 1.2534(16)
C5 C6 1.4549(18)
C5 C8 1.4743(19)
C6 O6 1.2712(16)
C6 C7 1.4564(19)
C7 O7 1.2483(17)
C7 C8 1.4682(19)
C8 O8 1.2487(17)
N1 C16 1.3604(19)
N1 C15 1.4172(19)
N1 H10 0.874(15)
N2 C16 1.3183(18)
N2 C17 1.3465(18)
N3 C17 1.3260(19)
N3 H30 0.895(14)
N3 H30A 0.890(15)
N4 C16 1.3318(18)
N4 H40 0.878(14)
N4 H40A 0.899(15)
N5 C17 1.3298(18)
N5 H50 0.883(15)
N5 H50A 0.890(15)
C15 C14 1.391(2)
C15 C10 1.399(2)
C14 C13 1.386(2)
C14 H14C 0.9500
C13 C12 1.380(3)
C13 H13 0.9500
C12 C11 1.381(3)
C12 H12 0.9500
C11 C10 1.391(2)
C11 H11 0.9500
C10 C9 1.503(2)
C9 H9A 0.9800
C9 H9B 0.9800
C9 H9C 0.9800
N6 C25 1.3219(18)
N6 C24 1.435(2)
N6 C24A 1.500(8)
N6 H60 0.887(14)
N7 C26 1.3652(17)
N7 C25 1.3922(17)
N7 H70 0.891(15)
N8 C26 1.3182(18)
N8 H80 0.907(14)
N8 H80A 0.887(14)
N9 C25 1.3025(19)
N9 H90 0.885(14)
N9 H90A 0.889(15)
N10 C26 1.3163(18)
N10 H100 0.890(14)
N10 H101 0.902(15)
C24 C19 1.387(3)
C24 C23 1.392(3)
C23 C22 1.379(3)
C23 H23 0.9500
C22 C21 1.373(4)
C22 H22 0.9500
C21 C20 1.372(4)
C21 H21 0.9500
C20 C19 1.401(3)
C20 H20 0.9500
C19 C18 1.502(3)
C18 H18A 0.9800
C18 H18B 0.9800
C18 H18C 0.9800
C24A C19A 1.358(10)
C24A C23A 1.389(9)
C23A C22A 1.406(10)
C23A C18A 1.506(12)
C22A C21A 1.372(10)
C22A H22A 0.9500
C21A C20A 1.367(9)
C21A H21A 0.9500
C20A C19A 1.390(9)
C20A H20A 0.9500
C19A H19A 0.9500
C18A H18D 0.9800
C18A H18E 0.9800
C18A H18F 0.9800

loop_
_geom_torsion_atom_site_label_1
_geom_torsion_atom_site_label_2
_geom_torsion_atom_site_label_3
_geom_torsion_atom_site_label_4
_geom_torsion
O1 C1 C2 O2 -0.8(3)
C4 C1 C2 O2 179.20(19)
O1 C1 C2 C3 179.99(16)
C4 C1 C2 C3 0.01(11)
O2 C2 C3 O3 0.3(3)
C1 C2 C3 O3 179.59(17)
O2 C2 C3 C4 -179.25(17)
C1 C2 C3 C4 -0.01(11)
O1 C1 C4 O4 0.1(3)
C2 C1 C4 O4 -179.88(18)
O1 C1 C4 C3 -179.99(17)
C2 C1 C4 C3 -0.01(11)
O3 C3 C4 O4 0.3(3)
C2 C3 C4 O4 179.88(17)
O3 C3 C4 C1 -179.58(18)
C2 C3 C4 C1 0.01(11)
O5 C5 C6 O6 -0.2(3)
C8 C5 C6 O6 179.56(16)
O5 C5 C6 C7 -178.65(17)
C8 C5 C6 C7 1.10(11)
O6 C6 C7 O7 -0.9(3)
C5 C6 C7 O7 177.55(18)
O6 C6 C7 C8 -179.56(16)
C5 C6 C7 C8 -1.10(11)
O7 C7 C8 O8 1.9(3)
C6 C7 C8 O8 -179.45(17)
O7 C7 C8 C5 -177.59(18)
C6 C7 C8 C5 1.09(11)
O5 C5 C8 O8 -0.8(3)
C6 C5 C8 O8 179.46(18)
O5 C5 C8 C7 178.66(17)
C6 C5 C8 C7 -1.09(11)
C16 N1 C15 C14 36.6(2)
C16 N1 C15 C10 -144.66(15)
C10 C15 C14 C13 2.8(2)
N1 C15 C14 C13 -178.54(15)
C15 C14 C13 C12 -1.3(3)
C14 C13 C12 C11 -0.5(3)
C13 C12 C11 C10 0.9(3)
C12 C11 C10 C15 0.5(3)
C12 C11 C10 C9 -179.31(17)
C14 C15 C10 C11 -2.3(2)
N1 C15 C10 C11 178.98(14)
C14 C15 C10 C9 177.50(15)
N1 C15 C10 C9 -1.2(2)
C17 N2 C16 N4 -147.29(14)
C17 N2 C16 N1 36.2(2)
C15 N1 C16 N2 16.6(2)
C15 N1 C16 N4 -160.03(14)
C16 N2 C17 N3 37.9(2)
C16 N2 C17 N5 -147.48(14)
C25 N6 C24 C19 -64.0(2)
C24A N6 C24 C19 7.9(12)
C25 N6 C24 C23 118.83(19)
C24A N6 C24 C23 -169.3(14)
C19 C24 C23 C22 0.8(3)
N6 C24 C23 C22 178.02(17)
C24 C23 C22 C21 0.3(3)
C23 C22 C21 C20 -1.0(3)
C22 C21 C20 C19 0.5(4)
C23 C24 C19 C20 -1.3(3)
N6 C24 C19 C20 -178.33(18)
C23 C24 C19 C18 177.4(2)
N6 C24 C19 C18 0.4(3)
C21 C20 C19 C24 0.6(3)
C21 C20 C19 C18 -178.1(2)
C25 N6 C24A C19A -53.9(11)
C24 N6 C24A C19A -175(2)
C25 N6 C24A C23A 129.8(8)
C24 N6 C24A C23A 9.0(6)
C19A C24A C23A C22A 0.2(15)
N6 C24A C23A C22A 176.5(8)
C19A C24A C23A C18A -179.5(10)
N6 C24A C23A C18A -3.2(15)
C24A C23A C22A C21A 1.5(15)
C18A C23A C22A C21A -178.8(10)
C23A C22A C21A C20A -3.0(15)
C22A C21A C20A C19A 2.6(14)
C23A C24A C19A C20A -0.5(16)
N6 C24A C19A C20A -176.7(8)
C21A C20A C19A C24A -0.9(14)
C24 N6 C25 N9 171.40(15)
C24A N6 C25 N9 148.2(4)
C24 N6 C25 N7 -6.0(2)
C24A N6 C25 N7 -29.2(5)
C26 N7 C25 N9 115.25(16)
C26 N7 C25 N6 -67.22(19)
C25 N7 C26 N10 -179.84(13)
C25 N7 C26 N8 -1.1(2)
